data_2231560
loop_
_publ_author_name
'Zhang, Miao'
'Wang, Cong'
'Fan, Zheng'

_publ_section_title
;
 Bis(ethanolaminium) succinate--succinic acid (1/1)
;
_journal_coeditor_code IS2756
_journal_issue 9
_journal_name_full 'Acta Crystallographica Section E'
_journal_page_first o2504
_journal_paper_doi 10.1107/S1600536811034428
_journal_volume 67
_journal_year 2011
_chemical_formula_iupac '2C2 H8 N O +, C4 H4 O4 2-, C4 H6 O4'
_chemical_formula_moiety '2(C2 H8 N O +), C4 H4 O4 2-, C4 H6 O4'
_chemical_formula_sum 'C12 H26 N2 O10'
_chemical_formula_weight 358.35
_chemical_name_systematic
;
Bis(ethanolaminium) succinate--succinic acid (1/1)
;
_space_group_IT_number 2
_symmetry_cell_setting triclinic
_symmetry_space_group_name_Hall '-P 1'
_symmetry_space_group_name_H-M 'P -1'
_atom_sites_solution_hydrogens geom
_atom_sites_solution_primary direct
_atom_sites_solution_secondary difmap
_audit_creation_method SHELXL-97
_cell_angle_alpha 87.740(10)
_cell_angle_beta 73.628(11)
_cell_angle_gamma 80.380(12)
_cell_formula_units_Z 1
_cell_length_a 5.821(5)
_cell_length_b 8.428(7)
_cell_length_c 9.077(7)
_cell_measurement_reflns_used 1360
_cell_measurement_temperature 293(2)
_cell_measurement_theta_max 17.81
_cell_measurement_theta_min 2.05
_cell_volume 421.2(6)
_computing_cell_refinement 'SAINT (Bruker, 2007)'
_computing_data_collection 'SMART (Bruker, 2007)'
_computing_data_reduction 'SAINT (Bruker, 2007)'
_computing_molecular_graphics 'SHELXTL (Sheldrick, 2008)'
_computing_publication_material 'SHELXL97 (Sheldrick, 2008)'
_computing_structure_refinement 'SHELXL97 (Sheldrick, 2008)'
_computing_structure_solution 'SHELXS97 (Sheldrick, 2008)'
_diffrn_ambient_temperature 293(2)
_diffrn_measured_fraction_theta_full 0.982
_diffrn_measured_fraction_theta_max 0.982
_diffrn_measurement_device_type 'Bruker APEX area-detector diffractometer'
_diffrn_measurement_method '\f and \w scan'
_diffrn_radiation_monochromator graphite
_diffrn_radiation_source 'fine-focus sealed tube'
_diffrn_radiation_type MoK\a
_diffrn_radiation_wavelength 0.71073
_diffrn_reflns_av_R_equivalents 0.0106
_diffrn_reflns_av_sigmaI/netI 0.0167
_diffrn_reflns_limit_h_max 7
_diffrn_reflns_limit_h_min -4
_diffrn_reflns_limit_k_max 10
_diffrn_reflns_limit_k_min -9
_diffrn_reflns_limit_l_max 10
_diffrn_reflns_limit_l_min -11
_diffrn_reflns_number 2330
_diffrn_reflns_theta_full 26.00
_diffrn_reflns_theta_max 26.00
_diffrn_reflns_theta_min 2.34
_diffrn_standards_number 0
_exptl_absorpt_coefficient_mu 0.123
_exptl_absorpt_correction_T_max 0.898
_exptl_absorpt_correction_T_min 0.855
_exptl_absorpt_correction_type multi-scan
_exptl_absorpt_process_details '(SADABS; Bruker, 2001)'
_exptl_crystal_colour colorless
_exptl_crystal_density_diffrn 1.413
_exptl_crystal_density_method 'not measured'
_exptl_crystal_description prism
_exptl_crystal_F_000 192.0
_exptl_crystal_size_max 0.42
_exptl_crystal_size_mid 0.34
_exptl_crystal_size_min 0.30
_refine_diff_density_max 0.369
_refine_diff_density_min -0.316
_refine_ls_extinction_coef 0.160(15)
_refine_ls_extinction_expression Fc^*^=kFc[1+0.001xFc^2^\l^3^/sin(2\q)]^-1/4^
_refine_ls_extinction_method SHELXL
_refine_ls_goodness_of_fit_ref 1.065
_refine_ls_hydrogen_treatment constr
_refine_ls_matrix_type full
_refine_ls_number_parameters 110
_refine_ls_number_reflns 1628
_refine_ls_number_restraints 0
_refine_ls_restrained_S_all 1.065
_refine_ls_R_factor_all 0.0382
_refine_ls_R_factor_gt 0.0363
_refine_ls_shift/su_max 0.000
_refine_ls_shift/su_mean 0.000
_refine_ls_structure_factor_coef Fsqd
_refine_ls_weighting_details 'calc w=1/[\s^2^(Fo^2^)+(0.0582P)^2^+0.1261P] where P=(Fo^2^+2Fc^2^)/3'
_refine_ls_weighting_scheme calc
_refine_ls_wR_factor_gt 0.1036
_refine_ls_wR_factor_ref 0.1057
_reflns_number_gt 1517
_reflns_number_total 1628
_reflns_threshold_expression I>2\s(I)
_cod_data_source_file is2756.cif
_cod_data_source_block I
_cod_database_code 2231560
_cod_database_fobs_code 2231560

loop_
_symmetry_equiv_pos_as_xyz
'x, y, z'
'-x, -y, -z'

loop_
_atom_site_type_symbol
_atom_site_label
_atom_site_fract_x
_atom_site_fract_y
_atom_site_fract_z
_atom_site_U_iso_or_equiv
_atom_site_adp_type
_atom_site_calc_flag
_atom_site_refinement_flags
_atom_site_occupancy
_atom_site_symmetry_multiplicity
O O1 0.27229(18) 0.92694(13) 0.23761(10) 0.0366(3) Uani d . 1 1
O O2 0.49374(19) 0.79510(15) 0.37464(11) 0.0455(3) Uani d . 1 1
H H2 0.4875 0.7808 0.4655 0.068 Uiso calc R 1 1
O O3 0.7920(2) 0.61078(13) 0.76185(11) 0.0410(3) Uani d . 1 1
O O4 0.54895(19) 0.74043(13) 0.63248(11) 0.0401(3) Uani d . 1 1
O O5 0.24811(17) 0.85165(11) 0.90544(11) 0.0341(3) Uani d . 1 1
H H5 0.3825 0.8324 0.8434 0.051 Uiso calc R 1 1
N N1 -0.25612(19) 0.82179(14) 1.00467(12) 0.0293(3) Uani d . 1 1
H H1A -0.4002 0.8428 1.0740 0.044 Uiso calc R 1 1
H H1B -0.2650 0.7570 0.9321 0.044 Uiso calc R 1 1
H H1C -0.2131 0.9133 0.9624 0.044 Uiso calc R 1 1
C C1 0.2989(2) 0.89023(16) 0.36369(14) 0.0263(3) Uani d . 1 1
C C2 0.1142(2) 0.95017(16) 0.51200(14) 0.0275(3) Uani d . 1 1
H H2A 0.1871 1.0147 0.5668 0.033 Uiso calc R 1 1
H H2B 0.0709 0.8586 0.5756 0.033 Uiso calc R 1 1
C C3 0.7343(2) 0.63837(16) 0.64176(14) 0.0275(3) Uani d . 1 1
C C4 0.8844(2) 0.55193(17) 0.49388(15) 0.0328(3) Uani d . 1 1
H H4A 0.7865 0.4850 0.4619 0.039 Uiso calc R 1 1
H H4B 0.9250 0.6314 0.4146 0.039 Uiso calc R 1 1
C C5 0.1738(2) 0.70523(16) 0.96716(17) 0.0336(3) Uani d . 1 1
H H5A 0.2895 0.6486 1.0177 0.040 Uiso calc R 1 1
H H5B 0.1672 0.6370 0.8854 0.040 Uiso calc R 1 1
C C6 -0.0726(2) 0.74220(17) 1.08064(15) 0.0301(3) Uani d . 1 1
H H6A -0.1207 0.6431 1.1278 0.036 Uiso calc R 1 1
H H6B -0.0653 0.8120 1.1610 0.036 Uiso calc R 1 1

loop_
_atom_site_aniso_label
_atom_site_aniso_U_11
_atom_site_aniso_U_22
_atom_site_aniso_U_33
_atom_site_aniso_U_12
_atom_site_aniso_U_13
_atom_site_aniso_U_23
O1 0.0321(5) 0.0531(7) 0.0204(5) 0.0042(4) -0.0067(4) 0.0002(4)
O2 0.0322(6) 0.0685(8) 0.0230(5) 0.0212(5) -0.0038(4) -0.0017(5)
O3 0.0455(6) 0.0490(6) 0.0238(5) 0.0142(5) -0.0135(4) -0.0085(4)
O4 0.0341(6) 0.0510(6) 0.0240(5) 0.0185(5) -0.0041(4) -0.0040(4)
O5 0.0315(5) 0.0336(5) 0.0291(5) -0.0030(4) 0.0042(4) -0.0051(4)
N1 0.0265(6) 0.0322(6) 0.0259(6) -0.0004(4) -0.0040(4) -0.0022(4)
C1 0.0226(6) 0.0327(7) 0.0218(6) -0.0008(5) -0.0052(5) -0.0003(5)
C2 0.0227(7) 0.0359(7) 0.0204(6) 0.0027(5) -0.0047(5) 0.0002(5)
C3 0.0268(6) 0.0303(7) 0.0221(6) 0.0030(5) -0.0057(5) -0.0021(5)
C4 0.0305(7) 0.0401(8) 0.0240(7) 0.0103(6) -0.0096(6) -0.0077(6)
C5 0.0284(7) 0.0299(7) 0.0387(8) 0.0014(5) -0.0066(6) -0.0008(6)
C6 0.0296(7) 0.0349(7) 0.0250(6) -0.0038(5) -0.0075(5) 0.0030(5)

loop_
_atom_type_symbol
_atom_type_description
_atom_type_scat_dispersion_real
_atom_type_scat_dispersion_imag
_atom_type_scat_source
C C 0.0033 0.0016 'International Tables Vol C Tables 4.2.6.8 and 6.1.1.4'
H H 0.0000 0.0000 'International Tables Vol C Tables 4.2.6.8 and 6.1.1.4'
O O 0.0106 0.0060 'International Tables Vol C Tables 4.2.6.8 and 6.1.1.4'
S S 0.1246 0.1234 'International Tables Vol C Tables 4.2.6.8 and 6.1.1.4'
N N 0.0061 0.0033 'International Tables Vol C Tables 4.2.6.8 and 6.1.1.4'

loop_
_geom_angle_atom_site_label_1
_geom_angle_atom_site_label_2
_geom_angle_atom_site_label_3
_geom_angle_site_symmetry_1
_geom_angle_site_symmetry_3
_geom_angle
C1 O2 H2 . . 109.5
C5 O5 H5 . . 109.5
C6 N1 H1A . . 109.5
C6 N1 H1B . . 109.5
H1A N1 H1B . . 109.5
C6 N1 H1C . . 109.5
H1A N1 H1C . . 109.5
H1B N1 H1C . . 109.5
O1 C1 O2 . . 119.92(12)
O1 C1 C2 . . 123.11(12)
O2 C1 C2 . . 116.97(11)
C1 C2 C2 . 2_576 113.14(13)
C1 C2 H2A . . 109.0
C2 C2 H2A 2_576 . 109.0
C1 C2 H2B . . 109.0
C2 C2 H2B 2_576 . 109.0
H2A C2 H2B . . 107.8
O3 C3 O4 . . 123.24(12)
O3 C3 C4 . . 120.70(12)
O4 C3 C4 . . 116.06(11)
C4 C4 C3 2_766 . 114.11(14)
C4 C4 H4A 2_766 . 108.7
C3 C4 H4A . . 108.7
C4 C4 H4B 2_766 . 108.7
C3 C4 H4B . . 108.7
H4A C4 H4B . . 107.6
O5 C5 C6 . . 108.92(11)
O5 C5 H5A . . 109.9
C6 C5 H5A . . 109.9
O5 C5 H5B . . 109.9
C6 C5 H5B . . 109.9
H5A C5 H5B . . 108.3
N1 C6 C5 . . 111.06(12)
N1 C6 H6A . . 109.4
C5 C6 H6A . . 109.4
N1 C6 H6B . . 109.4
C5 C6 H6B . . 109.4
H6A C6 H6B . . 108.0

loop_
_geom_bond_atom_site_label_1
_geom_bond_atom_site_label_2
_geom_bond_site_symmetry_2
_geom_bond_distance
O1 C1 . 1.2187(18)
O2 C1 . 1.3009(18)
O2 H2 . 0.8200
O3 C3 . 1.2310(18)
O4 C3 . 1.2831(17)
O5 C5 . 1.4181(19)
O5 H5 . 0.8200
N1 C6 . 1.4851(18)
N1 H1A . 0.8900
N1 H1B . 0.8900
N1 H1C . 0.8900
C1 C2 . 1.5097(19)
C2 C2 2_576 1.516(2)
C2 H2A . 0.9700
C2 H2B . 0.9700
C3 C4 . 1.5162(19)
C4 C4 2_766 1.508(3)
C4 H4A . 0.9700
C4 H4B . 0.9700
C5 C6 . 1.503(2)
C5 H5A . 0.9700
C5 H5B . 0.9700
C6 H6A . 0.9700
C6 H6B . 0.9700

loop_
_geom_hbond_atom_site_label_D
_geom_hbond_atom_site_label_H
_geom_hbond_atom_site_label_A
_geom_hbond_site_symmetry_A
_geom_hbond_distance_DH
_geom_hbond_distance_HA
_geom_hbond_distance_DA
_geom_hbond_angle_DHA
_geom_hbond_publ_flag
N1 H1A O1 1_456 0.89 2.09 2.976(2) 171 yes
N1 H1B O3 1_455 0.89 1.93 2.810(2) 167 yes
N1 H1C O5 . 0.89 2.55 2.868(3) 102 yes
N1 H1C O5 2_577 0.89 2.31 2.913(3) 125 yes
O2 H2 O4 . 0.82 1.66 2.466(2) 166 yes
O5 H5 O4 . 0.82 2.01 2.697(2) 142 yes
